data_1518062
loop_
_publ_author_name
'Milne, John'
'Philippot, Etienne'
'Maurin, Maurice'

_publ_section_title
;
 Sur les deux formes structurales du tetraphenylarsonium
 hexachlorotellurate(IV). Spectres de vibration et structure de la forme
 triclinique
;
_journal_name_full 'Revue de Chimie Minerale'
_journal_page_first 749
_journal_page_last 757
_journal_volume 21
_journal_year 1984
_chemical_formula_sum 'C48 H40 As2 Cl6 Te'
_chemical_formula_weight 1106.99
_space_group_IT_number 2
_symmetry_cell_setting triclinic
_symmetry_Int_Tables_number 2
_symmetry_space_group_name_Hall '-P 1'
_symmetry_space_group_name_H-M 'P -1'
_cell_angle_alpha 93.26(2)
_cell_angle_beta 99.41(2)
_cell_angle_gamma 115.06(2)
_cell_formula_units_Z 1
_cell_length_a 10.181(3)
_cell_length_b 10.368(2)
_cell_length_c 12.237(3)
_cell_volume 1142.8(5)
_diffrn_ambient_temperature 293
_diffrn_radiation_probe x-ray
_diffrn_radiation_type MoK\a
_diffrn_radiation_wavelength 0.71069
_exptl_absorpt_coefficient_mu 2.57
_exptl_crystal_density_diffrn 1.608
_exptl_crystal_density_meas 1.60
_refine_ls_number_reflns 4211
_refine_ls_R_factor_gt 0.041
_refine_ls_wR_factor_gt 0.049
_cod_data_source_file RCM-1984-21-749-757.cif
_cod_data_source_block AsTeCl
_cod_original_formula_sum 'C48 H40 As2 Cl6 Te1'
_cod_database_code 1518062

loop_
_symmetry_equiv_pos_site_id
_symmetry_equiv_pos_as_xyz
1 x,y,z
2 -x,-y,-z

loop_
_atom_site_label
_atom_site_type_symbol
_atom_site_thermal_displace_type
_atom_site_fract_x
_atom_site_fract_y
_atom_site_fract_z
_atom_site_occupancy
_atom_site_U_iso_or_equiv
As As Uiso 0.67990(10) 0.11110(10) 0.81460(10) 1.000 0.0291(13)
C1 C Uiso 0.3150(10) 0.7502(9) 0.0719(7) 1.000 0.0355(13)
C2 C Uiso 0.5570(10) 0.2600(10) 0.9369(8) 1.000 0.043(3)
C3 C Uiso 0.4390(10) 0.6430(10) 0.9758(9) 1.000 0.053(3)
C4 C Uiso 0.3050(10) 0.5570(10) 0.9013(8) 1.000 0.0494(13)
C5 C Uiso 0.1760(10) 0.5660(10) 0.9137(9) 1.000 0.052(3)
C6 C Uiso 0.8200(10) 0.3370(10) 0.9990(8) 1.000 0.044(3)
C7 C Uiso 0.8240(10) 0.2158(9) 0.7309(7) 1.000 0.0367(13)
C8 C Uiso 0.8220(10) 0.3400(10) 0.6931(8) 1.000 0.043(3)
C9 C Uiso 0.0650(10) 0.5760(10) 0.3601(8) 1.000 0.049(3)
C10 C Uiso -0.0470(10) 0.6160(10) 0.3732(9) 1.000 0.052(3)
C11 C Uiso -0.0480(10) 0.7400(10) 0.3360(9) 1.000 0.053(3)
C12 C Uiso 0.9340(10) 0.1730(10) 0.7167(8) 1.000 0.048(3)
C13 C Uiso 0.4834(9) 0.0163(9) 0.7273(7) 1.000 0.0329(13)
C14 C Uiso 0.5530(10) 0.9340(10) 0.3694(8) 1.000 0.047(3)
C15 C Uiso 0.7030(10) 0.9940(10) 0.4270(10) 1.000 0.062(3)
C16 C Uiso 0.8090(10) 1.1050(10) 0.3830(10) 1.000 0.061(3)
C17 C Uiso 0.7690(10) 1.1560(10) 0.2853(9) 1.000 0.053(3)
C18 C Uiso 0.3780(10) -0.0950(10) 0.7701(8) 1.000 0.047(3)
C19 C Uiso 0.7340(10) 0.9757(9) 0.8869(7) 1.000 0.038(3)
C20 C Uiso 0.7290(10) -0.1400(10) 0.8195(8) 1.000 0.048(3)
C21 C Uiso 1.2220(10) 1.2340(10) 1.1305(9) 1.000 0.058(3)
C22 C Uiso 0.8290(10) 0.7890(10) 0.9861(9) 1.000 0.058(3)
C23 C Uiso 0.8310(10) 0.9040(10) 1.0539(9) 1.000 0.056(3)
C24 C Uiso 0.2160(10) -0.0010(10) 0.0012(9) 1.000 0.043(3)
Te Te Uiso 0.50000 0.50000 0.50000 1.000 0.0291(13)
Cl1 Cl Uiso 0.4126(3) 0.6807(3) 0.5617(2) 1.000 0.044(3)
Cl2 Cl Uiso 0.7666(3) 0.6866(3) 0.5754(2) 1.000 0.051(3)
Cl3 Cl Uiso 0.4875(3) 0.4172(3) 0.6914(2) 1.000 0.049(3)

loop_
_atom_type_symbol
_atom_type_description
_atom_type_scat_dispersion_real
_atom_type_scat_dispersion_imag
_atom_type_scat_source
C C 0.0033 0.0016 ' International Tables Vol C Tables 4.2.6.8 and 6.1.1.4'
As As 0.0499 2.0058 ' International Tables Vol C Tables 4.2.6.8 and 6.1.1.4'
Cl Cl 0.1484 0.1585 ' International Tables Vol C Tables 4.2.6.8 and 6.1.1.4'
Te Te -0.5308 1.6751 ' International Tables Vol C Tables 4.2.6.8 and 6.1.1.4'

loop_
_geom_angle_atom_site_label_1
_geom_angle_atom_site_label_2
_geom_angle_atom_site_label_3
_geom_angle
_geom_angle_site_symmetry_1
_geom_angle_site_symmetry_3
_geom_angle_publ_flag
Cl2 Te Cl3 90.12(9) . 2_666 yes
Cl1 Te Cl3 91.74(9) 2_666 . yes
Cl2 Te Cl3 90.12(9) 2_666 . yes
Cl3 Te Cl3 180.00 . 2_666 yes
Cl1 Te Cl2 89.12(10) 2_666 2_666 yes
Cl1 Te Cl3 88.26(9) 2_666 2_666 yes
Cl2 Te Cl3 89.88(9) 2_666 2_666 yes
Cl1 Te Cl2 89.12(10) . . yes
Cl1 Te Cl3 88.26(9) . . yes
Cl1 Te Cl1 180.00 . 2_666 yes
Cl1 Te Cl2 90.89(10) . 2_666 yes
Cl1 Te Cl3 91.74(9) . 2_666 yes
Cl2 Te Cl3 89.88(9) . . yes
Cl1 Te Cl2 90.89(10) 2_666 . yes
Cl2 Te Cl2 180.00 . 2_666 yes
C7 As C13 113.5(4) . . yes
C7 As C19 110.1(4) . 1_545 yes
C1 As C7 106.3(4) 2_666 . yes
C13 As C19 110.4(4) . 1_545 yes
C1 As C13 108.1(4) 2_666 . yes
C1 As C19 108.3(4) 2_666 1_545 yes
As C1 C2 119.7(7) 2_666 2_666 yes
As C1 C6 118.2(8) 2_666 2_666 yes
C2 C1 C6 122.2(9) 2_666 2_666 no
C1 C2 C3 119.0(9) 2_666 2_667 no
C2 C3 C4 119.8(10) 2_667 . no
C3 C4 C5 120.3(9) . . no
C4 C5 C6 119.9(10) . 2_667 no
C1 C6 C5 118.8(10) 2_666 2_667 no
C8 C7 C12 122.2(9) . . no
As C7 C8 118.2(8) . . yes
As C7 C12 119.5(7) . . yes
C7 C8 C9 118.4(10) . 2_666 no
C8 C9 C10 120.0(9) 2_666 . no
C9 C10 C11 121.3(10) . . no
C10 C11 C12 119.5(10) . 2_666 no
C7 C12 C11 118.6(9) . 2_666 no
As C13 C18 117.7(7) . . yes
As C13 C14 119.6(7) . 2_666 yes
C14 C13 C18 122.4(9) 2_666 . no
C13 C14 C15 119.4(9) 2_666 . no
C14 C15 C16 118.0(10) . . no
C15 C16 C17 121.7(10) . . no
C16 C17 C18 119.3(9) . 2_666 no
C13 C18 C17 119.2(9) . 2_666 no
As C19 C20 117.9(7) 1_565 1_565 yes
As C19 C24 119.2(7) 1_565 2_666 yes
C20 C19 C24 122.8(9) 1_565 2_666 no
C19 C20 C21 118.8(9) 1_545 2_767 no
C20 C21 C22 119.5(9) 2_767 2_777 no
C21 C22 C23 121.5(10) 2_777 . no
C22 C23 C24 117.3(10) . 2_666 no
C19 C24 C23 120.0(9) 2_666 2_666 no

loop_
_geom_bond_atom_site_label_1
_geom_bond_atom_site_label_2
_geom_bond_distance
_geom_bond_site_symmetry_2
_geom_bond_publ_flag
Te Cl1 2.519(3) 2_666 yes
Te Cl2 2.548(3) 2_666 yes
Te Cl3 2.544(3) 2_666 yes
Te Cl1 2.519(3) . yes
Te Cl2 2.548(3) . yes
Te Cl3 2.544(3) . yes
As C1 1.920(9) 2_666 yes
As C19 1.922(9) 1_545 yes
As C7 1.910(10) . yes
As C13 1.904(9) . yes
C1 C6 1.388(14) 2_666 no
C1 C2 1.372(16) 2_666 no
C2 C3 1.408(14) 2_667 no
C3 C4 1.399(15) . no
C4 C5 1.387(16) . no
C5 C6 1.408(14) 2_667 no
C7 C12 1.399(15) . no
C7 C8 1.400(13) . no
C8 C9 1.402(14) 2_666 no
C9 C10 1.397(16) . no
C10 C11 1.392(14) . no
C11 C12 1.414(15) 2_666 no
C13 C14 1.375(13) 2_666 no
C13 C18 1.400(13) . no
C14 C15 1.418(16) . no
C15 C16 1.410(15) . no
C16 C17 1.404(16) . no
C17 C18 1.385(15) 2_666 no
C19 C24 1.350(14) 2_666 no
C19 C20 1.394(13) 1_565 no
C20 C21 1.398(14) 2_767 no
C21 C22 1.406(15) 2_777 no
C22 C23 1.404(15) . no
C23 C24 1.440(15) 2_666 no

loop_
_geom_torsion_atom_site_label_1
_geom_torsion_atom_site_label_2
_geom_torsion_atom_site_label_3
_geom_torsion_atom_site_label_4
_geom_torsion
_geom_torsion_site_symmetry_1
_geom_torsion_site_symmetry_3
_geom_torsion_site_symmetry_4
_geom_torsion_publ_flag
C13 As C7 C8 69.6(8) . . . no
C13 As C7 C12 -115.2(8) . . . no
C19 As C7 C8 -166.1(7) 1_545 . . no
C19 As C7 C12 9.1(8) 1_545 . . no
C1 As C7 C8 -49.0(8) 2_666 . . no
C1 As C7 C12 126.2(7) 2_666 . . no
C7 As C13 C18 161.7(7) . . . no
C7 As C13 C14 -23.6(9) . . 2_666 no
C19 As C13 C18 37.6(9) 1_545 . . no
C19 As C13 C14 -147.7(8) 1_545 . 2_666 no
C1 As C13 C18 -80.7(8) 2_666 . . no
C1 As C13 C14 94.0(8) 2_666 . 2_666 no
C7 As C19 C20 -67.9(9) . 1_545 . no
C13 As C19 C20 58.2(9) . 1_545 . no
C1 As C19 C20 176.3(8) 2_666 1_545 . no
C7 As C1 C2 125.0(8) . 2_666 . no
C7 As C1 C6 -55.0(8) . 2_666 . no
C13 As C1 C2 2.9(8) . 2_666 . no
C13 As C1 C6 -177.1(7) . 2_666 . no
C19 As C1 C2 -116.7(8) 1_545 2_666 . no
C19 As C1 C6 63.3(8) 1_545 2_666 . no
C2 C3 C4 C5 -0.6(15) 2_667 . . no
C3 C4 C5 C6 0.6(15) . . 2_667 no
As C7 C8 C9 174.7(7) . . 2_666 no
C12 C7 C8 C9 -0.4(14) . . 2_666 no
As C7 C12 C11 -173.9(7) . . 2_666 no
C8 C7 C12 C11 1.1(14) . . 2_666 no
C7 C8 C9 C10 -0.7(14) . 2_666 2_666 no
C8 C9 C10 C11 -1.1(15) 2_666 . . no
C9 C10 C11 C12 0.4(16) . . 2_666 no
C10 C11 C12 C7 0.7(15) . 2_666 2_666 no
As C13 C18 C17 173.3(8) . . 2_666 no
C14 C13 C18 C17 -1.3(15) 2_666 . 2_666 no
As C13 C14 C15 -172.6(8) . 2_666 2_666 no
C18 C13 C14 C15 1.8(15) . 2_666 2_666 no
C13 C14 C15 C16 1.1(15) 2_666 . . no
C14 C15 C16 C17 0.1(16) . . . no
C15 C16 C17 C18 -0.7(16) . . 2_666 no
C16 C17 C18 C13 0.0(15) . 2_666 2_666 no
As C19 C24 C23 -177.4(8) 1_565 2_666 . no
C20 C19 C24 C23 -1.9(16) 1_565 2_666 . no
C21 C22 C23 C24 -2.3(16) 2_777 . 2_666 no
C22 C23 C24 C19 3.0(15) . 2_666 . no
